data_4073419
loop_
_publ_author_name
'Maynadi\'e, J\'er\^ome'
'Berthet, Jean-Claude'
'Thu\'ery, Pierre'
'Ephritikhine, Michel'

_publ_section_title
;
 Bent and Linear Uranium(IV) Metallocenes with Terminal and Bridging
 Cyanide Ligands
;
_journal_issue 18
_journal_name_full Organometallics
_journal_page_first 4585
_journal_page_last 4591
_journal_paper_doi 10.1021/om7003173
_journal_volume 26
_journal_year 2007
_chemical_formula_sum 'C58 H92 Cl4 Mg N2 O4 U2'
_chemical_formula_weight 1523.51
_space_group_IT_number 14
_symmetry_cell_setting monoclinic
_symmetry_space_group_name_Hall '-P 2yn'
_symmetry_space_group_name_H-M 'P 1 21/n 1'
_atom_sites_solution_hydrogens geom
_atom_sites_solution_primary direct
_atom_sites_solution_secondary difmap
_audit_creation_method SHELXL-97
_cell_angle_alpha 90.00
_cell_angle_beta 106.958(6)
_cell_angle_gamma 90.00
_cell_formula_units_Z 2
_cell_length_a 9.3093(12)
_cell_length_b 32.315(4)
_cell_length_c 10.4798(13)
_cell_measurement_reflns_used 32595
_cell_measurement_temperature 100(2)
_cell_measurement_theta_max 25.68
_cell_measurement_theta_min 2.97
_cell_volume 3015.6(7)
_computing_cell_refinement 'DENZO-SMN (Otwinowski & Minor, 1997)'
_computing_data_collection 'Kappa-CCD software (Nonius B.V., 1998)'
_computing_data_reduction 'DENZO-SMN (Otwinowski & Minor, 1997)'
_computing_molecular_graphics 'SHELXTL (Sheldrick, 1999)'
_computing_publication_material 'SHELXTL (Sheldrick, 1999); PLATON (Spek, 2003)'
_computing_structure_refinement 'SHELXL-97 (Sheldrick, 1997)'
_computing_structure_solution 'SHELXS-97 (Sheldrick, 1997)'
_diffrn_ambient_temperature 100(2)
_diffrn_measured_fraction_theta_full 0.995
_diffrn_measured_fraction_theta_max 0.995
_diffrn_measurement_device_type 'Nonius Kappa-CCD area-detector diffractometer'
_diffrn_measurement_method 'two \f and three \w scans with 2\% steps'
_diffrn_radiation_monochromator graphite
_diffrn_radiation_source 'fine-focus sealed tube'
_diffrn_radiation_type MoK\a
_diffrn_radiation_wavelength 0.71073
_diffrn_reflns_av_R_equivalents 0.0828
_diffrn_reflns_av_sigmaI/netI 0.0672
_diffrn_reflns_limit_h_max 11
_diffrn_reflns_limit_h_min 0
_diffrn_reflns_limit_k_max 39
_diffrn_reflns_limit_k_min 0
_diffrn_reflns_limit_l_max 12
_diffrn_reflns_limit_l_min -12
_diffrn_reflns_number 32595
_diffrn_reflns_theta_full 25.68
_diffrn_reflns_theta_max 25.68
_diffrn_reflns_theta_min 2.97
_diffrn_standards_decay_% 0
_diffrn_standards_interval_time 0
_exptl_absorpt_coefficient_mu 5.596
_exptl_absorpt_correction_T_max 0.676
_exptl_absorpt_correction_T_min 0.178
_exptl_absorpt_correction_type refdelf
_exptl_absorpt_process_details 'program DELABS from PLATON (Spek, 2003)'
_exptl_crystal_colour 'translucent light orange'
_exptl_crystal_density_diffrn 1.678
_exptl_crystal_density_method 'not measured'
_exptl_crystal_description platelet
_exptl_crystal_F_000 1500
_exptl_crystal_size_max 0.24
_exptl_crystal_size_mid 0.15
_exptl_crystal_size_min 0.07
_refine_diff_density_max 1.411
_refine_diff_density_min -1.118
_refine_diff_density_rms 0.272
_refine_ls_extinction_method none
_refine_ls_goodness_of_fit_ref 1.112
_refine_ls_hydrogen_treatment constr
_refine_ls_matrix_type full
_refine_ls_number_parameters 332
_refine_ls_number_reflns 5703
_refine_ls_number_restraints 0
_refine_ls_restrained_S_all 1.112
_refine_ls_R_factor_all 0.0987
_refine_ls_R_factor_gt 0.0637
_refine_ls_shift/su_max 0.000
_refine_ls_shift/su_mean 0.000
_refine_ls_structure_factor_coef Fsqd
_refine_ls_weighting_details 'calc w=1/[\s^2^(Fo^2^)+(0.0539P)^2^+36.6782P] where P=(Fo^2^+2Fc^2^)/3'
_refine_ls_weighting_scheme calc
_refine_ls_wR_factor_gt 0.1404
_refine_ls_wR_factor_ref 0.1560
_reflns_number_gt 4080
_reflns_number_total 5703
_reflns_threshold_expression >2sigma(I)
_cod_data_source_file om7003173.cif
_cod_data_source_block 1
_cod_original_sg_symbol_H-M 'P 21/n'
_cod_database_code 4073419

loop_
_symmetry_equiv_pos_as_xyz
'x, y, z'
'-x+1/2, y+1/2, -z+1/2'
'-x, -y, -z'
'x-1/2, -y-1/2, z-1/2'

loop_
_atom_site_label
_atom_site_type_symbol
_atom_site_fract_x
_atom_site_fract_y
_atom_site_fract_z
_atom_site_U_iso_or_equiv
_atom_site_adp_type
_atom_site_occupancy
_atom_site_symmetry_multiplicity
_atom_site_calc_flag
_atom_site_refinement_flags
U U 0.62909(5) 0.142357(12) 0.21127(4) 0.03310(16) Uani 1 1 d .
Mg Mg 0.5000 0.0000 0.5000 0.0339(12) Uani 1 2 d S
Cl1 Cl 0.3687(3) 0.14829(9) 0.2629(3) 0.0379(7) Uani 1 1 d .
Cl2 Cl 0.8796(3) 0.09722(9) 0.2688(3) 0.0433(7) Uani 1 1 d .
N1 N 0.5617(10) 0.0460(3) 0.3814(9) 0.034(2) Uani 1 1 d .
O1 O 0.4243(9) 0.0475(2) 0.6030(7) 0.0372(18) Uani 1 1 d .
O2 O 0.2808(8) -0.0022(2) 0.3696(8) 0.0381(19) Uani 1 1 d .
C1 C 0.5849(12) 0.0743(3) 0.3251(11) 0.034(3) Uani 1 1 d .
C2 C 0.8583(14) 0.1991(4) 0.3007(13) 0.044(3) Uani 1 1 d .
C3 C 0.7321(14) 0.2242(3) 0.2323(12) 0.040(3) Uani 1 1 d .
C4 C 0.6267(13) 0.2224(3) 0.3048(12) 0.038(3) Uani 1 1 d .
C5 C 0.6824(14) 0.1981(3) 0.4197(12) 0.040(3) Uani 1 1 d .
C6 C 0.8266(13) 0.1839(3) 0.4172(11) 0.038(3) Uani 1 1 d .
C7 C 1.0041(15) 0.1953(4) 0.2683(14) 0.056(4) Uani 1 1 d .
H7A H 1.0694 0.2176 0.3096 0.084 Uiso 1 1 calc R
H7B H 0.9858 0.1965 0.1733 0.084 Uiso 1 1 calc R
H7C H 1.0505 0.1693 0.3011 0.084 Uiso 1 1 calc R
C8 C 0.7295(19) 0.2545(4) 0.1224(13) 0.066(5) Uani 1 1 d .
H8A H 0.6288 0.2571 0.0645 0.098 Uiso 1 1 calc R
H8B H 0.7939 0.2448 0.0721 0.098 Uiso 1 1 calc R
H8C H 0.7640 0.2810 0.1605 0.098 Uiso 1 1 calc R
C9 C 0.4836(14) 0.2479(4) 0.2730(15) 0.058(4) Uani 1 1 d .
H9A H 0.4158 0.2360 0.3164 0.086 Uiso 1 1 calc R
H9B H 0.4372 0.2482 0.1783 0.086 Uiso 1 1 calc R
H9C H 0.5075 0.2758 0.3040 0.086 Uiso 1 1 calc R
C10 C 0.6168(19) 0.1933(4) 0.5329(15) 0.069(4) Uani 1 1 d .
H10A H 0.6446 0.2166 0.5917 0.103 Uiso 1 1 calc R
H10B H 0.6543 0.1684 0.5809 0.103 Uiso 1 1 calc R
H10C H 0.5094 0.1919 0.4988 0.103 Uiso 1 1 calc R
C11 C 0.9336(16) 0.1585(4) 0.5277(13) 0.060(4) Uani 1 1 d .
H11A H 1.0161 0.1489 0.4979 0.091 Uiso 1 1 calc R
H11B H 0.8810 0.1351 0.5488 0.091 Uiso 1 1 calc R
H11C H 0.9711 0.1754 0.6056 0.091 Uiso 1 1 calc R
C12 C 0.6563(14) 0.1243(4) -0.0356(11) 0.040(3) Uani 1 1 d .
C13 C 0.5515(14) 0.1570(3) -0.0593(11) 0.038(3) Uani 1 1 d .
C14 C 0.4189(13) 0.1429(4) -0.0383(11) 0.038(3) Uani 1 1 d .
C15 C 0.4409(13) 0.1010(4) -0.0021(12) 0.037(3) Uani 1 1 d .
C16 C 0.5848(14) 0.0889(3) -0.0002(12) 0.042(3) Uani 1 1 d .
C17 C 0.8091(14) 0.1255(4) -0.0602(13) 0.049(3) Uani 1 1 d .
H17A H 0.8709 0.1037 -0.0109 0.073 Uiso 1 1 calc R
H17B H 0.8560 0.1517 -0.0315 0.073 Uiso 1 1 calc R
H17C H 0.7971 0.1220 -0.1536 0.073 Uiso 1 1 calc R
C18 C 0.5667(18) 0.1967(4) -0.1326(13) 0.058(4) Uani 1 1 d .
H18A H 0.5338 0.1919 -0.2271 0.087 Uiso 1 1 calc R
H18B H 0.6699 0.2054 -0.1066 0.087 Uiso 1 1 calc R
H18C H 0.5061 0.2180 -0.1105 0.087 Uiso 1 1 calc R
C19 C 0.2736(15) 0.1666(4) -0.0665(13) 0.053(4) Uani 1 1 d .
H19A H 0.2948 0.1955 -0.0486 0.080 Uiso 1 1 calc R
H19B H 0.2163 0.1564 -0.0104 0.080 Uiso 1 1 calc R
H19C H 0.2171 0.1631 -0.1583 0.080 Uiso 1 1 calc R
C20 C 0.3225(13) 0.0722(4) 0.0238(12) 0.042(3) Uani 1 1 d .
H20A H 0.2498 0.0882 0.0513 0.063 Uiso 1 1 calc R
H20B H 0.3698 0.0529 0.0928 0.063 Uiso 1 1 calc R
H20C H 0.2732 0.0574 -0.0565 0.063 Uiso 1 1 calc R
C21 C 0.6461(15) 0.0453(3) 0.0145(13) 0.050(3) Uani 1 1 d .
H21A H 0.6207 0.0317 0.0865 0.074 Uiso 1 1 calc R
H21B H 0.7533 0.0461 0.0330 0.074 Uiso 1 1 calc R
H21C H 0.6031 0.0303 -0.0668 0.074 Uiso 1 1 calc R
C22 C 0.4575(14) 0.0909(3) 0.6186(12) 0.042(3) Uani 1 1 d .
H22A H 0.5129 0.0999 0.5583 0.050 Uiso 1 1 calc R
H22B H 0.5161 0.0972 0.7095 0.050 Uiso 1 1 calc R
C23 C 0.3072(14) 0.1113(4) 0.5855(13) 0.046(3) Uani 1 1 d .
H23A H 0.2666 0.1154 0.4900 0.055 Uiso 1 1 calc R
H23B H 0.3135 0.1378 0.6300 0.055 Uiso 1 1 calc R
C24 C 0.2093(14) 0.0806(3) 0.6372(12) 0.041(3) Uani 1 1 d .
H24A H 0.1949 0.0903 0.7203 0.049 Uiso 1 1 calc R
H24B H 0.1120 0.0769 0.5721 0.049 Uiso 1 1 calc R
C25 C 0.2997(15) 0.0408(4) 0.6580(13) 0.047(3) Uani 1 1 d .
H25A H 0.3368 0.0343 0.7522 0.057 Uiso 1 1 calc R
H25B H 0.2377 0.0181 0.6126 0.057 Uiso 1 1 calc R
C26 C 0.1973(14) 0.0332(4) 0.3021(11) 0.041(3) Uani 1 1 d .
H26A H 0.2640 0.0538 0.2834 0.049 Uiso 1 1 calc R
H26B H 0.1395 0.0457 0.3554 0.049 Uiso 1 1 calc R
C27 C 0.0964(13) 0.0156(4) 0.1759(11) 0.041(3) Uani 1 1 d .
H27A H 0.1498 0.0108 0.1104 0.049 Uiso 1 1 calc R
H27B H 0.0108 0.0334 0.1378 0.049 Uiso 1 1 calc R
C28 C 0.0490(14) -0.0248(4) 0.2253(12) 0.047(3) Uani 1 1 d .
H28A H -0.0333 -0.0206 0.2631 0.056 Uiso 1 1 calc R
H28B H 0.0193 -0.0450 0.1539 0.056 Uiso 1 1 calc R
C29 C 0.1887(14) -0.0382(4) 0.3300(14) 0.054(4) Uani 1 1 d .
H29A H 0.1634 -0.0499 0.4060 0.065 Uiso 1 1 calc R
H29B H 0.2415 -0.0590 0.2943 0.065 Uiso 1 1 calc R

loop_
_atom_site_aniso_label
_atom_site_aniso_U_11
_atom_site_aniso_U_22
_atom_site_aniso_U_33
_atom_site_aniso_U_23
_atom_site_aniso_U_13
_atom_site_aniso_U_12
U 0.0388(3) 0.0290(2) 0.0314(2) 0.00071(19) 0.00993(17) 0.0002(2)
Mg 0.039(3) 0.035(3) 0.028(3) -0.001(2) 0.009(2) 0.000(2)
Cl1 0.0403(15) 0.0428(16) 0.0316(16) 0.0002(11) 0.0120(13) -0.0004(12)
Cl2 0.0427(17) 0.0395(16) 0.0443(19) -0.0056(13) 0.0075(14) 0.0044(13)
N1 0.035(5) 0.034(5) 0.033(5) 0.000(4) 0.009(4) -0.003(4)
O1 0.048(5) 0.033(4) 0.034(4) -0.002(3) 0.017(4) -0.002(3)
O2 0.035(4) 0.037(4) 0.040(5) 0.003(3) 0.009(4) -0.001(3)
C1 0.037(6) 0.027(6) 0.037(7) 0.000(5) 0.009(5) 0.000(5)
C2 0.047(8) 0.037(7) 0.044(8) -0.003(5) 0.007(6) -0.004(6)
C3 0.058(8) 0.026(6) 0.038(7) 0.002(5) 0.017(6) -0.008(5)
C4 0.035(6) 0.030(6) 0.047(7) -0.008(5) 0.009(6) -0.002(5)
C5 0.056(8) 0.028(6) 0.040(7) 0.007(5) 0.019(6) -0.002(5)
C6 0.043(7) 0.040(7) 0.028(6) -0.001(5) 0.006(5) -0.002(5)
C7 0.054(8) 0.055(9) 0.070(10) -0.030(7) 0.034(8) -0.013(6)
C8 0.112(13) 0.040(8) 0.040(8) -0.001(6) 0.015(8) -0.021(8)
C9 0.047(8) 0.032(7) 0.085(11) -0.004(7) 0.006(8) 0.009(6)
C10 0.103(13) 0.049(9) 0.066(10) -0.018(7) 0.043(9) -0.022(8)
C11 0.077(10) 0.035(7) 0.047(8) -0.004(6) -0.017(7) 0.010(7)
C12 0.050(7) 0.045(7) 0.028(6) -0.004(5) 0.015(6) -0.010(6)
C13 0.056(8) 0.028(6) 0.034(7) -0.004(5) 0.019(6) -0.008(5)
C14 0.049(7) 0.041(6) 0.023(6) 0.000(5) 0.010(5) 0.005(6)
C15 0.033(6) 0.041(7) 0.042(7) 0.002(5) 0.017(6) -0.004(5)
C16 0.054(8) 0.029(6) 0.038(7) 0.005(5) 0.003(6) 0.004(5)
C17 0.047(8) 0.058(8) 0.042(8) -0.005(6) 0.014(6) -0.002(6)
C18 0.107(12) 0.034(7) 0.036(7) -0.001(5) 0.025(8) -0.009(7)
C19 0.067(9) 0.048(8) 0.037(8) 0.003(6) 0.004(7) 0.014(7)
C20 0.039(7) 0.055(8) 0.034(7) -0.001(6) 0.014(6) -0.006(6)
C21 0.065(9) 0.033(7) 0.047(8) -0.015(6) 0.010(7) -0.001(6)
C22 0.053(8) 0.032(6) 0.040(7) 0.002(5) 0.015(6) 0.002(5)
C23 0.063(9) 0.035(7) 0.039(7) 0.003(5) 0.013(6) 0.004(6)
C24 0.052(8) 0.037(7) 0.036(7) 0.002(5) 0.019(6) 0.006(5)
C25 0.066(9) 0.044(7) 0.037(7) 0.000(5) 0.023(7) 0.004(6)
C26 0.048(7) 0.040(7) 0.033(7) 0.007(5) 0.008(6) 0.006(5)
C27 0.038(7) 0.047(7) 0.031(7) -0.005(5) 0.001(5) 0.005(5)
C28 0.039(7) 0.059(8) 0.039(7) 0.000(6) 0.005(6) -0.005(6)
C29 0.049(8) 0.040(7) 0.061(9) 0.010(6) -0.003(7) -0.012(6)

loop_
_atom_type_symbol
_atom_type_description
_atom_type_scat_dispersion_real
_atom_type_scat_dispersion_imag
_atom_type_scat_source
C C 0.0033 0.0016 'International Tables Vol C Tables 4.2.6.8 and 6.1.1.4'
H H 0.0000 0.0000 'International Tables Vol C Tables 4.2.6.8 and 6.1.1.4'
N N 0.0061 0.0033 'International Tables Vol C Tables 4.2.6.8 and 6.1.1.4'
O O 0.0106 0.0060 'International Tables Vol C Tables 4.2.6.8 and 6.1.1.4'
Na Na 0.0362 0.0249 'International Tables Vol C Tables 4.2.6.8 and 6.1.1.4'
U U -9.6767 9.6646 'International Tables Vol C Tables 4.2.6.8 and 6.1.1.4'
Cl Cl 0.1484 0.1585 'International Tables Vol C Tables 4.2.6.8 and 6.1.1.4'

loop_
_geom_angle_atom_site_label_1
_geom_angle_atom_site_label_2
_geom_angle_atom_site_label_3
_geom_angle
_geom_angle_site_symmetry_1
_geom_angle_site_symmetry_3
C1 U Cl1 71.9(3) . .
C1 U Cl2 71.2(3) . .
Cl1 U Cl2 142.00(9) . .
O2 Mg O2 180.0 . 3_656
O2 Mg O1 92.8(3) . 3_656
O2 Mg O1 87.2(3) 3_656 3_656
O2 Mg O1 87.2(3) . .
O2 Mg O1 92.8(3) 3_656 .
O1 Mg O1 179.998(1) 3_656 .
O2 Mg N1 88.8(3) . 3_656
O2 Mg N1 91.2(3) 3_656 3_656
O1 Mg N1 88.8(3) 3_656 3_656
O1 Mg N1 91.2(3) . 3_656
O2 Mg N1 91.2(3) . .
O2 Mg N1 88.8(3) 3_656 .
O1 Mg N1 91.2(3) 3_656 .
O1 Mg N1 88.8(3) . .
N1 Mg N1 179.998(1) 3_656 .
C1 N1 Mg 170.9(10) . .
C22 O1 C25 105.7(9) . .
C22 O1 Mg 132.5(7) . .
C25 O1 Mg 121.3(6) . .
C29 O2 C26 108.0(8) . .
C29 O2 Mg 127.0(7) . .
C26 O2 Mg 124.9(7) . .
N1 C1 U 175.1(10) . .
C6 C2 C3 106.2(11) . .
C6 C2 C7 126.5(12) . .
C3 C2 C7 126.7(12) . .
C4 C3 C2 107.8(10) . .
C4 C3 C8 125.5(12) . .
C2 C3 C8 125.3(12) . .
C5 C4 C3 110.2(10) . .
C5 C4 C9 125.0(12) . .
C3 C4 C9 124.3(12) . .
C4 C5 C6 106.2(11) . .
C4 C5 C10 127.2(12) . .
C6 C5 C10 126.0(12) . .
C2 C6 C5 109.7(10) . .
C2 C6 C11 125.6(12) . .
C5 C6 C11 124.6(12) . .
C13 C12 C16 107.2(11) . .
C13 C12 C17 125.7(11) . .
C16 C12 C17 126.7(12) . .
C14 C13 C12 109.0(10) . .
C14 C13 C18 124.9(12) . .
C12 C13 C18 124.0(12) . .
C13 C14 C15 107.0(10) . .
C13 C14 C19 126.1(11) . .
C15 C14 C19 126.5(11) . .
C16 C15 C14 109.8(10) . .
C16 C15 C20 124.7(11) . .
C14 C15 C20 125.4(11) . .
C15 C16 C12 107.0(10) . .
C15 C16 C21 126.6(11) . .
C12 C16 C21 125.7(12) . .
O1 C22 C23 104.4(9) . .
C22 C23 C24 104.1(9) . .
C25 C24 C23 103.5(10) . .
O1 C25 C24 106.9(10) . .
O2 C26 C27 103.9(9) . .
C26 C27 C28 101.3(10) . .
C29 C28 C27 102.8(10) . .
O2 C29 C28 107.2(10) . .

loop_
_geom_bond_atom_site_label_1
_geom_bond_atom_site_label_2
_geom_bond_distance
_geom_bond_site_symmetry_2
U C1 2.591(11) .
U Cl1 2.640(3) .
U Cl2 2.666(3) .
U C12 2.735(12) .
U C6 2.743(11) .
U C16 2.744(12) .
U C15 2.751(12) .
U C13 2.755(12) .
U C2 2.761(12) .
U C5 2.762(12) .
U C4 2.769(11) .
U C14 2.772(11) .
U C3 2.799(11) .
Mg O2 2.100(7) .
Mg O2 2.100(7) 3_656
Mg O1 2.112(7) 3_656
Mg O1 2.112(7) .
Mg N1 2.121(9) 3_656
Mg N1 2.121(9) .
N1 C1 1.143(13) .
O1 C22 1.436(13) .
O1 C25 1.453(14) .
O2 C29 1.432(13) .
O2 C26 1.448(13) .
C2 C6 1.425(17) .
C2 C3 1.436(17) .
C2 C7 1.497(17) .
C3 C4 1.407(17) .
C3 C8 1.508(16) .
C4 C5 1.405(16) .
C4 C9 1.519(16) .
C5 C6 1.426(17) .
C5 C10 1.491(18) .
C6 C11 1.528(16) .
C12 C13 1.411(17) .
C12 C16 1.424(16) .
C12 C17 1.519(17) .
C13 C14 1.393(17) .
C13 C18 1.524(16) .
C14 C15 1.406(15) .
C14 C19 1.507(17) .
C15 C16 1.390(16) .
C15 C20 1.526(15) .
C16 C21 1.512(16) .
C22 C23 1.493(16) .
C23 C24 1.547(17) .
C24 C25 1.517(16) .
C26 C27 1.494(15) .
C27 C28 1.517(17) .
C28 C29 1.500(16) .
